data_4317383
loop_
_publ_author_name
'Jonathan H. Melman'
'Christa Rohde'
'Thomas J. Emge'
'John G. Brennan'

_publ_contact_author_address
; 
 Department of Chemistry 
 Rutgers, The State University of New Jersey
 610 Taylor Road
 Piscataway, New Jersey  08854-8087  U.S.A. 
;
_publ_contact_author_email bren@rutchem.rutgers.edu
_publ_contact_author_name 'J. G. Brennan'
_publ_section_title
;
 Trivalent Lanthanide Compounds with Fluorinated Thiolate Ligands: Ln-F
 Dative Interactions Vary with Ln and Solvent
;
_journal_name_full 'Inorganic Chemistry'
_journal_page_first 28
_journal_page_last 33
_journal_paper_doi 10.1021/ic0104813
_journal_volume 41
_journal_year 2002
_chemical_formula_sum 'C47 H33 F15 N5 O S3 Yb'
_chemical_formula_weight 1238.00
_space_group_IT_number 14
_symmetry_cell_setting monoclinic
_symmetry_space_group_name_Hall '-P 2yn'
_symmetry_space_group_name_H-M 'P 1 21/n 1'
_atom_sites_solution_hydrogens geom
_atom_sites_solution_primary direct
_atom_sites_solution_secondary difmap
_audit_creation_method SHELXL-97
_cell_angle_alpha 90.00(3)
_cell_angle_beta 112.23(4)
_cell_angle_gamma 90.00(3)
_cell_formula_units_Z 4
_cell_length_a 11.513(7)
_cell_length_b 31.499(8)
_cell_length_c 14.144(5)
_cell_measurement_reflns_used 25
_cell_measurement_temperature 153(5)
_cell_measurement_theta_max 17.9
_cell_measurement_theta_min 15.2
_cell_volume 4748(4)
_computing_cell_refinement CAD4
_computing_data_collection CAD4
_computing_data_reduction 'local program'
_computing_molecular_graphics 'XPMA/ZORTEP (Zsolnai, 1997)'
_computing_structure_refinement 'SHELXL-97 (Sheldrick, 1997)'
_computing_structure_solution 'SHELXS-97 (Sheldrick, 1990)'
_diffrn_ambient_temperature 153(5)
_diffrn_measured_fraction_theta_full 0.971
_diffrn_measured_fraction_theta_max 0.971
_diffrn_measurement_device_type 'Nonius CAD4 diffractometer'
_diffrn_measurement_method '\w-\q scans'
_diffrn_radiation_monochromator graphite
_diffrn_radiation_source 'fine-focus sealed tube'
_diffrn_radiation_type MoK\a
_diffrn_radiation_wavelength 0.71073
_diffrn_reflns_av_R_equivalents 0.0230
_diffrn_reflns_av_sigmaI/netI 0.0253
_diffrn_reflns_limit_h_max 12
_diffrn_reflns_limit_h_min 0
_diffrn_reflns_limit_k_max 36
_diffrn_reflns_limit_k_min 0
_diffrn_reflns_limit_l_max 15
_diffrn_reflns_limit_l_min -16
_diffrn_reflns_number 8037
_diffrn_reflns_theta_full 24.15
_diffrn_reflns_theta_max 24.15
_diffrn_reflns_theta_min 2.02
_diffrn_standards_decay_% 1
_diffrn_standards_interval_time 60
_diffrn_standards_number 3
_exptl_absorpt_coefficient_mu 2.204
_exptl_absorpt_correction_T_max 0.8213
_exptl_absorpt_correction_T_min 0.5283
_exptl_absorpt_correction_type numerical
_exptl_absorpt_process_details SHELX-76
_exptl_crystal_colour yellow
_exptl_crystal_density_diffrn 1.732
_exptl_crystal_density_method 'not measured'
_exptl_crystal_description 'elongated plate'
_exptl_crystal_F_000 2444
_exptl_crystal_size_max 0.40
_exptl_crystal_size_mid 0.15
_exptl_crystal_size_min 0.12
_refine_diff_density_max 0.849
_refine_diff_density_min -0.804
_refine_diff_density_rms 0.076
_refine_ls_extinction_method none
_refine_ls_goodness_of_fit_ref 1.029
_refine_ls_hydrogen_treatment mixed
_refine_ls_matrix_type full
_refine_ls_number_parameters 676
_refine_ls_number_reflns 7370
_refine_ls_number_restraints 64
_refine_ls_restrained_S_all 1.033
_refine_ls_R_factor_all 0.0372
_refine_ls_R_factor_gt 0.0236
_refine_ls_shift/su_max 0.002
_refine_ls_shift/su_mean 0.000
_refine_ls_structure_factor_coef Fsqd
_refine_ls_weighting_details 'calc w=1/[\s^2^(Fo^2^)+(0.0310P)^2^+3.8000P] where P=(Fo^2^+2Fc^2^)/3'
_refine_ls_weighting_scheme calc
_refine_ls_wR_factor_gt 0.0560
_refine_ls_wR_factor_ref 0.0587
_reflns_number_gt 6169
_reflns_number_total 7370
_reflns_threshold_expression >2sigma(I)
_cod_data_source_file ic0104813_5.cif
_cod_data_source_block ybpyf2
_cod_depositor_comments
;
The following automatic conversions were performed:

'_symmetry_cell_setting' value 'Monoclinic' changed to 'monoclinic'
according to the built-in table from CIF Core dictionary named
'cif_core.dic' version 2.4.1 from 2010-06-29.

Automatic conversion script
Id: cif_fix_values 1646 2011-03-28 12:23:43Z adriana 
;
_cod_database_code 4317383

loop_
_symmetry_equiv_pos_as_xyz
'x, y, z'
'-x+1/2, y+1/2, -z+1/2'
'-x, -y, -z'
'x-1/2, -y-1/2, z-1/2'

loop_
_atom_site_label
_atom_site_type_symbol
_atom_site_fract_x
_atom_site_fract_y
_atom_site_fract_z
_atom_site_U_iso_or_equiv
_atom_site_adp_type
_atom_site_occupancy
_atom_site_symmetry_multiplicity
_atom_site_calc_flag
_atom_site_refinement_flags
_atom_site_disorder_assembly
_atom_site_disorder_group
Yb1 Yb 0.490361(11) 0.158503(4) 0.747702(10) 0.01699(5) Uani 1 1 d . . .
S1 S 0.69714(8) 0.19921(3) 0.88612(6) 0.02754(19) Uani 1 1 d . . .
C1 C 0.7806(3) 0.23175(11) 0.8337(2) 0.0241(7) Uani 1 1 d . . .
C2 C 0.8768(3) 0.21662(12) 0.8073(3) 0.0339(9) Uani 1 1 d . . .
C3 C 0.9449(4) 0.24195(13) 0.7682(3) 0.0418(10) Uani 1 1 d . . .
C4 C 0.9196(3) 0.28446(13) 0.7550(3) 0.0393(10) Uani 1 1 d . . .
C5 C 0.8250(3) 0.30112(11) 0.7802(3) 0.0321(8) Uani 1 1 d . . .
C6 C 0.7574(3) 0.27480(11) 0.8186(3) 0.0264(8) Uani 1 1 d . . .
F1 F 0.9067(2) 0.17522(7) 0.8191(2) 0.0510(6) Uani 1 1 d . . .
F2 F 1.0366(3) 0.22526(9) 0.7429(3) 0.0750(9) Uani 1 1 d . . .
F3 F 0.9837(2) 0.30984(8) 0.7157(2) 0.0607(7) Uani 1 1 d . . .
F4 F 0.7977(2) 0.34259(7) 0.7650(2) 0.0495(6) Uani 1 1 d . . .
F5 F 0.66301(19) 0.29261(7) 0.83860(18) 0.0404(5) Uani 1 1 d . . .
S2 S 0.52102(8) 0.14777(3) 0.94887(6) 0.0276(2) Uani 1 1 d . . .
C7 C 0.4040(3) 0.11885(10) 0.9706(2) 0.0216(7) Uani 1 1 d . . .
C8 C 0.3068(3) 0.13824(11) 0.9897(3) 0.0290(8) Uani 1 1 d . . .
C9 C 0.2147(3) 0.11571(13) 1.0075(3) 0.0333(9) Uani 1 1 d . . .
C10 C 0.2172(3) 0.07247(13) 1.0087(3) 0.0335(9) Uani 1 1 d . . .
C11 C 0.3118(3) 0.05179(11) 0.9913(3) 0.0301(8) Uani 1 1 d . . .
C12 C 0.4024(3) 0.07469(11) 0.9721(3) 0.0257(8) Uani 1 1 d . . .
F6 F 0.2977(2) 0.18082(7) 0.98674(19) 0.0482(6) Uani 1 1 d . . .
F7 F 0.1209(2) 0.13670(9) 1.0222(2) 0.0596(7) Uani 1 1 d . . .
F8 F 0.1271(2) 0.04992(8) 1.02500(19) 0.0527(7) Uani 1 1 d . . .
F9 F 0.3148(2) 0.00935(7) 0.9917(2) 0.0529(6) Uani 1 1 d . . .
F10 F 0.49176(19) 0.05278(7) 0.95408(18) 0.0413(5) Uani 1 1 d . . .
S3 S 0.36574(7) 0.14413(3) 0.54101(6) 0.02213(18) Uani 1 1 d . . .
C13 C 0.2311(3) 0.11214(10) 0.5033(2) 0.0216(7) Uani 1 1 d . . .
C14 C 0.1143(3) 0.12708(10) 0.4958(2) 0.0233(7) Uani 1 1 d . . .
C15 C 0.0092(3) 0.10177(11) 0.4656(3) 0.0265(8) Uani 1 1 d . . .
C16 C 0.0156(3) 0.06014(11) 0.4402(3) 0.0272(8) Uani 1 1 d . . .
C17 C 0.1280(3) 0.04390(11) 0.4442(3) 0.0268(8) Uani 1 1 d . . .
C18 C 0.2317(3) 0.06975(11) 0.4748(2) 0.0233(7) Uani 1 1 d . . .
F11 F 0.10129(17) 0.16756(6) 0.52077(15) 0.0302(5) Uani 1 1 d . . .
F12 F -0.10122(18) 0.11806(7) 0.46169(17) 0.0386(5) Uani 1 1 d . . .
F13 F -0.08757(19) 0.03568(7) 0.40912(17) 0.0385(5) Uani 1 1 d . . .
F14 F 0.13511(19) 0.00346(6) 0.41757(15) 0.0350(5) Uani 1 1 d . . .
F15 F 0.33990(18) 0.05232(6) 0.47633(15) 0.0324(5) Uani 1 1 d . . .
N1 N 0.5868(3) 0.19259(9) 0.6383(2) 0.0255(6) Uani 1 1 d . . .
C19 C 0.5617(3) 0.23294(11) 0.6074(3) 0.0312(8) Uani 1 1 d . . .
H19 H 0.5090 0.2485 0.6305 0.037 Uiso 1 1 calc R . .
C20 C 0.6097(4) 0.25274(13) 0.5431(3) 0.0378(9) Uani 1 1 d . . .
H20 H 0.5896 0.2808 0.5234 0.045 Uiso 1 1 calc R . .
C21 C 0.6880(4) 0.23001(13) 0.5089(3) 0.0462(11) Uani 1 1 d . . .
H21 H 0.7220 0.2424 0.4655 0.055 Uiso 1 1 calc R . .
C22 C 0.7153(4) 0.18861(13) 0.5400(4) 0.0498(12) Uani 1 1 d . . .
H22 H 0.7678 0.1725 0.5178 0.060 Uiso 1 1 calc R . .
C23 C 0.6632(4) 0.17146(12) 0.6046(3) 0.0375(9) Uani 1 1 d . . .
H23 H 0.6828 0.1435 0.6258 0.045 Uiso 1 1 calc R . .
N2 N 0.6208(3) 0.09550(9) 0.7589(2) 0.0250(6) Uani 1 1 d . . .
C24 C 0.7223(3) 0.08913(13) 0.8458(3) 0.0373(9) Uani 1 1 d . . .
H24 H 0.7380 0.1082 0.8995 0.045 Uiso 1 1 calc R . .
C25 C 0.8031(4) 0.05574(13) 0.8579(3) 0.0436(10) Uani 1 1 d . . .
H25 H 0.8722 0.0525 0.9186 0.052 Uiso 1 1 calc R . .
C26 C 0.7813(3) 0.02711(12) 0.7797(3) 0.0374(9) Uani 1 1 d . . .
H26 H 0.8349 0.0042 0.7864 0.045 Uiso 1 1 calc R . .
C27 C 0.6787(4) 0.03320(12) 0.6920(3) 0.0362(9) Uani 1 1 d . . .
H27 H 0.6615 0.0142 0.6380 0.043 Uiso 1 1 calc R . .
C28 C 0.6010(3) 0.06717(11) 0.6833(3) 0.0290(8) Uani 1 1 d . . .
H28 H 0.5318 0.0708 0.6228 0.035 Uiso 1 1 calc R . .
N3 N 0.3067(2) 0.11825(8) 0.73785(19) 0.0209(6) Uani 1 1 d . . .
C29 C 0.3034(3) 0.07585(11) 0.7237(2) 0.0244(7) Uani 1 1 d . . .
H29 H 0.3733 0.0627 0.7188 0.029 Uiso 1 1 calc R . .
C30 C 0.2017(3) 0.05100(12) 0.7160(3) 0.0294(8) Uani 1 1 d . . .
H30 H 0.2031 0.0218 0.7063 0.035 Uiso 1 1 calc R . .
C31 C 0.0979(3) 0.07021(12) 0.7231(3) 0.0341(9) Uani 1 1 d . . .
H31 H 0.0277 0.0543 0.7176 0.041 Uiso 1 1 calc R . .
C32 C 0.0997(3) 0.11347(12) 0.7385(3) 0.0316(8) Uani 1 1 d . . .
H32 H 0.0311 0.1272 0.7441 0.038 Uiso 1 1 calc R . .
C33 C 0.2054(3) 0.13607(11) 0.7455(2) 0.0258(8) Uani 1 1 d . . .
H33 H 0.2061 0.1652 0.7561 0.031 Uiso 1 1 calc R . .
N4 N 0.3740(2) 0.22384(8) 0.7407(2) 0.0222(6) Uani 1 1 d . . .
C34 C 0.4037(3) 0.24781(11) 0.8262(3) 0.0283(8) Uani 1 1 d . . .
H34 H 0.4643 0.2378 0.8865 0.034 Uiso 1 1 calc R . .
C35 C 0.3480(3) 0.28633(12) 0.8274(3) 0.0327(9) Uani 1 1 d . . .
H35 H 0.3723 0.3023 0.8872 0.039 Uiso 1 1 calc R . .
C36 C 0.2564(3) 0.30091(11) 0.7396(3) 0.0350(9) Uani 1 1 d . . .
H36 H 0.2171 0.3267 0.7392 0.042 Uiso 1 1 calc R . .
C37 C 0.2231(3) 0.27695(11) 0.6521(3) 0.0313(8) Uani 1 1 d . . .
H37 H 0.1605 0.2862 0.5919 0.038 Uiso 1 1 calc R . .
C38 C 0.2838(3) 0.23919(11) 0.6553(3) 0.0252(7) Uani 1 1 d . . .
H38 H 0.2618 0.2234 0.5955 0.030 Uiso 1 1 calc R . .
N5 N 0.0247(3) 0.05610(11) 0.2126(2) 0.0416(8) Uani 1 1 d . . .
C39 C 0.0577(4) 0.09630(15) 0.2179(3) 0.0449(10) Uani 1 1 d . . .
H39 H 0.1418 0.1030 0.2533 0.054 Uiso 1 1 calc R . .
C40 C -0.0235(5) 0.12862(14) 0.1747(3) 0.0516(11) Uani 1 1 d . . .
H40 H 0.0046 0.1566 0.1823 0.062 Uiso 1 1 calc R . .
C41 C -0.1446(4) 0.11973(14) 0.1211(3) 0.0540(12) Uani 1 1 d . . .
H41 H -0.2014 0.1411 0.0886 0.065 Uiso 1 1 calc R . .
C42 C -0.1818(4) 0.07858(15) 0.1157(4) 0.0524(11) Uani 1 1 d . . .
H42 H -0.2658 0.0714 0.0818 0.063 Uiso 1 1 calc R . .
C43 C -0.0956(5) 0.04803(14) 0.1600(3) 0.0514(12) Uani 1 1 d . . .
H43 H -0.1222 0.0199 0.1532 0.062 Uiso 1 1 calc R . .
O1A O 0.3921(3) -0.01744(9) 0.6721(2) 0.0508(8) Uani 0.50 1 d PD A 1
C44A C 0.3932(4) -0.04581(14) 0.5942(3) 0.0490(11) Uani 0.50 1 d PD A 1
H44A H 0.4379 -0.0330 0.5555 0.059 Uiso 0.50 1 calc PR A 1
H44B H 0.3079 -0.0516 0.5478 0.059 Uiso 0.50 1 calc PR A 1
C45A C 0.4561(15) -0.0864(4) 0.6417(9) 0.052(5) Uani 0.50 1 d PDU A 1
H45A H 0.3950 -0.1080 0.6391 0.062 Uiso 0.50 1 calc PR A 1
H45B H 0.5095 -0.0970 0.6078 0.062 Uiso 0.50 1 calc PR A 1
C46A C 0.5300(7) -0.0740(2) 0.7468(5) 0.0277(16) Uani 0.50 1 d PDU A 1
H46A H 0.5305 -0.0966 0.7935 0.033 Uiso 0.50 1 calc PR A 1
H46B H 0.6159 -0.0680 0.7549 0.033 Uiso 0.50 1 calc PR A 1
C47A C 0.4708(11) -0.0360(3) 0.7673(7) 0.038(3) Uani 0.50 1 d PDU A 1
H47A H 0.4211 -0.0434 0.8070 0.045 Uiso 0.50 1 calc PR A 1
H47B H 0.5346 -0.0158 0.8063 0.045 Uiso 0.50 1 calc PR A 1
O1B O 0.3921(3) -0.01744(9) 0.6721(2) 0.0508(8) Uani 0.50 1 d PD B 2
C44B C 0.3932(4) -0.04581(14) 0.5942(3) 0.0490(11) Uani 0.50 1 d PD B 2
H44C H 0.4565 -0.0374 0.5681 0.059 Uiso 0.50 1 calc PR B 2
H44D H 0.3121 -0.0460 0.5381 0.059 Uiso 0.50 1 calc PR B 2
C45B C 0.4230(14) -0.0892(3) 0.6435(8) 0.049(4) Uani 0.50 1 d PDU B 2
H45C H 0.3517 -0.1081 0.6139 0.059 Uiso 0.50 1 calc PR B 2
H45D H 0.4945 -0.1015 0.6331 0.059 Uiso 0.50 1 calc PR B 2
C46B C 0.4508(18) -0.0835(4) 0.7512(10) 0.117(5) Uani 0.50 1 d PDU B 2
H46C H 0.5376 -0.0908 0.7907 0.140 Uiso 0.50 1 calc PR B 2
H46D H 0.3972 -0.1014 0.7729 0.140 Uiso 0.50 1 calc PR B 2
C47B C 0.4283(15) -0.0390(4) 0.7659(9) 0.063(5) Uani 0.50 1 d PDU B 2
H47C H 0.3627 -0.0366 0.7929 0.075 Uiso 0.50 1 calc PR B 2
H47D H 0.5040 -0.0263 0.8146 0.075 Uiso 0.50 1 calc PR B 2

loop_
_atom_site_aniso_label
_atom_site_aniso_U_11
_atom_site_aniso_U_22
_atom_site_aniso_U_33
_atom_site_aniso_U_23
_atom_site_aniso_U_13
_atom_site_aniso_U_12
Yb1 0.01728(8) 0.01582(8) 0.01670(8) -0.00064(6) 0.00509(5) -0.00005(5)
S1 0.0256(4) 0.0321(5) 0.0220(4) -0.0007(4) 0.0058(4) -0.0087(4)
C1 0.0187(16) 0.026(2) 0.0217(17) -0.0022(14) 0.0006(13) -0.0067(13)
C2 0.031(2) 0.028(2) 0.044(2) -0.0002(17) 0.0152(17) 0.0002(15)
C3 0.032(2) 0.038(2) 0.066(3) 0.004(2) 0.030(2) 0.0029(18)
C4 0.027(2) 0.043(3) 0.049(3) 0.0079(19) 0.0159(18) -0.0096(17)
C5 0.0292(19) 0.022(2) 0.039(2) 0.0011(16) 0.0053(16) -0.0046(15)
C6 0.0183(17) 0.027(2) 0.030(2) -0.0044(15) 0.0051(14) -0.0025(14)
F1 0.0565(15) 0.0284(13) 0.0828(19) 0.0059(12) 0.0431(14) 0.0092(11)
F2 0.0673(18) 0.0584(18) 0.134(3) 0.0153(18) 0.078(2) 0.0123(14)
F3 0.0485(15) 0.0515(16) 0.096(2) 0.0192(14) 0.0431(15) -0.0080(12)
F4 0.0487(14) 0.0260(13) 0.0743(18) 0.0085(11) 0.0239(13) -0.0012(10)
F5 0.0338(12) 0.0342(13) 0.0584(15) -0.0026(11) 0.0233(11) 0.0031(9)
S2 0.0276(4) 0.0338(5) 0.0187(4) -0.0007(4) 0.0056(3) -0.0089(4)
C7 0.0256(17) 0.0240(19) 0.0130(16) 0.0015(13) 0.0049(13) -0.0001(14)
C8 0.038(2) 0.025(2) 0.0247(19) 0.0035(15) 0.0135(16) 0.0028(16)
C9 0.032(2) 0.045(2) 0.028(2) 0.0066(17) 0.0164(16) 0.0088(17)
C10 0.0271(19) 0.050(3) 0.0239(19) 0.0081(17) 0.0104(15) -0.0085(17)
C11 0.033(2) 0.022(2) 0.027(2) -0.0002(15) 0.0019(16) -0.0061(15)
C12 0.0227(18) 0.030(2) 0.0204(18) -0.0045(15) 0.0033(14) 0.0014(14)
F6 0.0634(16) 0.0270(13) 0.0666(16) 0.0061(11) 0.0385(13) 0.0125(11)
F7 0.0546(16) 0.0660(18) 0.0787(19) 0.0120(14) 0.0484(15) 0.0189(13)
F8 0.0421(13) 0.0638(17) 0.0557(16) 0.0125(13) 0.0222(12) -0.0152(12)
F9 0.0518(15) 0.0260(13) 0.0741(18) 0.0005(12) 0.0159(13) -0.0102(10)
F10 0.0361(12) 0.0314(12) 0.0567(15) -0.0082(11) 0.0180(11) 0.0049(9)
S3 0.0218(4) 0.0246(4) 0.0178(4) -0.0012(3) 0.0049(3) -0.0022(3)
C13 0.0248(17) 0.0244(19) 0.0130(16) 0.0014(13) 0.0041(13) 0.0006(14)
C14 0.0280(18) 0.0215(18) 0.0163(17) -0.0012(14) 0.0039(14) 0.0032(14)
C15 0.0190(17) 0.034(2) 0.0236(18) -0.0031(15) 0.0050(14) 0.0013(14)
C16 0.0266(18) 0.030(2) 0.0218(18) -0.0028(15) 0.0051(14) -0.0105(15)
C17 0.034(2) 0.0248(19) 0.0187(18) -0.0054(14) 0.0068(15) -0.0027(15)
C18 0.0231(17) 0.0260(19) 0.0179(17) 0.0005(14) 0.0046(13) 0.0040(14)
F11 0.0275(10) 0.0225(11) 0.0369(12) -0.0056(9) 0.0081(9) 0.0017(8)
F12 0.0219(11) 0.0397(13) 0.0528(14) -0.0086(11) 0.0125(10) -0.0005(9)
F13 0.0324(11) 0.0373(13) 0.0434(13) -0.0101(10) 0.0116(10) -0.0155(9)
F14 0.0445(12) 0.0237(11) 0.0336(12) -0.0094(9) 0.0110(10) -0.0038(9)
F15 0.0287(11) 0.0305(12) 0.0359(12) -0.0081(9) 0.0101(9) 0.0048(8)
N1 0.0267(15) 0.0316(17) 0.0171(14) -0.0048(12) 0.0069(12) -0.0091(12)
C19 0.033(2) 0.029(2) 0.033(2) -0.0043(16) 0.0128(16) -0.0071(16)
C20 0.050(2) 0.029(2) 0.037(2) 0.0035(17) 0.0192(19) -0.0091(17)
C21 0.070(3) 0.040(3) 0.044(3) -0.004(2) 0.040(2) -0.018(2)
C22 0.070(3) 0.037(3) 0.066(3) -0.010(2) 0.053(3) -0.011(2)
C23 0.046(2) 0.028(2) 0.047(2) -0.0007(18) 0.027(2) -0.0047(17)
N2 0.0302(16) 0.0228(15) 0.0211(15) 0.0003(12) 0.0087(12) 0.0051(12)
C24 0.038(2) 0.036(2) 0.027(2) -0.0040(17) 0.0004(17) 0.0132(17)
C25 0.041(2) 0.045(3) 0.033(2) 0.0017(19) 0.0005(18) 0.0204(19)
C26 0.037(2) 0.034(2) 0.042(2) 0.0066(19) 0.0157(18) 0.0149(17)
C27 0.040(2) 0.033(2) 0.036(2) -0.0075(17) 0.0156(18) 0.0081(17)
C28 0.0276(19) 0.029(2) 0.028(2) -0.0020(16) 0.0078(15) 0.0037(15)
N3 0.0215(14) 0.0235(16) 0.0153(14) -0.0022(11) 0.0044(11) -0.0029(11)
C29 0.0257(18) 0.029(2) 0.0172(17) -0.0019(14) 0.0069(14) -0.0019(14)
C30 0.035(2) 0.028(2) 0.0242(19) -0.0043(15) 0.0102(16) -0.0085(15)
C31 0.028(2) 0.047(3) 0.026(2) -0.0023(17) 0.0087(16) -0.0149(17)
C32 0.0256(19) 0.044(2) 0.027(2) -0.0007(17) 0.0130(16) 0.0001(16)
C33 0.0296(19) 0.0245(19) 0.0230(18) -0.0019(14) 0.0096(15) -0.0020(15)
N4 0.0254(15) 0.0193(15) 0.0224(15) -0.0006(12) 0.0098(12) 0.0012(11)
C34 0.0291(19) 0.029(2) 0.0256(19) -0.0025(15) 0.0092(15) 0.0018(15)
C35 0.031(2) 0.030(2) 0.042(2) -0.0114(17) 0.0191(18) -0.0014(16)
C36 0.036(2) 0.021(2) 0.058(3) 0.0000(18) 0.029(2) 0.0021(16)
C37 0.0287(19) 0.029(2) 0.036(2) 0.0091(17) 0.0127(16) 0.0038(15)
C38 0.0246(17) 0.0230(19) 0.0282(19) 0.0010(15) 0.0101(15) 0.0004(14)
N5 0.052(2) 0.035(2) 0.0311(18) 0.0055(15) 0.0084(16) 0.0132(16)
C39 0.034(2) 0.065(3) 0.035(2) 0.007(2) 0.0125(18) -0.001(2)
C40 0.067(3) 0.038(3) 0.044(3) 0.005(2) 0.015(2) -0.004(2)
C41 0.062(3) 0.042(3) 0.044(3) -0.004(2) 0.005(2) 0.018(2)
C42 0.040(2) 0.060(3) 0.050(3) 0.002(2) 0.008(2) -0.005(2)
C43 0.075(3) 0.032(2) 0.034(2) 0.0019(19) 0.005(2) -0.012(2)
O1A 0.0596(19) 0.0410(18) 0.0485(18) 0.0040(14) 0.0167(15) 0.0147(14)
C44A 0.051(3) 0.057(3) 0.037(2) 0.008(2) 0.014(2) 0.016(2)
C45A 0.043(8) 0.052(7) 0.067(8) 0.000(5) 0.027(6) 0.014(5)
C46A 0.035(4) 0.019(3) 0.018(3) 0.002(3) -0.003(3) 0.007(3)
C47A 0.041(6) 0.041(5) 0.032(5) 0.001(4) 0.013(4) 0.002(4)
O1B 0.0596(19) 0.0410(18) 0.0485(18) 0.0040(14) 0.0167(15) 0.0147(14)
C44B 0.051(3) 0.057(3) 0.037(2) 0.008(2) 0.014(2) 0.016(2)
C45B 0.029(6) 0.056(7) 0.043(6) -0.036(5) -0.008(4) -0.005(4)
C46B 0.143(9) 0.087(8) 0.091(8) 0.020(7) 0.010(7) 0.022(8)
C47B 0.079(9) 0.064(7) 0.049(7) 0.005(5) 0.028(6) 0.016(6)

loop_
_atom_type_symbol
_atom_type_description
_atom_type_scat_dispersion_real
_atom_type_scat_dispersion_imag
_atom_type_scat_source
C C 0.0033 0.0016 'International Tables Vol C Tables 4.2.6.8 and 6.1.1.4'
H H 0.0000 0.0000 'International Tables Vol C Tables 4.2.6.8 and 6.1.1.4'
N N 0.0061 0.0033 'International Tables Vol C Tables 4.2.6.8 and 6.1.1.4'
O O 0.0106 0.0060 'International Tables Vol C Tables 4.2.6.8 and 6.1.1.4'
F F 0.0171 0.0103 'International Tables Vol C Tables 4.2.6.8 and 6.1.1.4'
S S 0.1246 0.1234 'International Tables Vol C Tables 4.2.6.8 and 6.1.1.4'
Yb Yb -0.3850 5.5486 'International Tables Vol C Tables 4.2.6.8 and 6.1.1.4'

loop_
_geom_angle_atom_site_label_1
_geom_angle_atom_site_label_2
_geom_angle_atom_site_label_3
_geom_angle
_geom_angle_site_symmetry_1
_geom_angle_site_symmetry_3
_geom_angle_publ_flag
N3 Yb1 N4 89.16(9) . . ?
N3 Yb1 N2 94.58(10) . . ?
N4 Yb1 N2 176.11(9) . . ?
N3 Yb1 N1 141.42(9) . . ?
N4 Yb1 N1 88.73(10) . . ?
N2 Yb1 N1 89.02(10) . . ?
N3 Yb1 S2 76.30(7) . . ?
N4 Yb1 S2 89.95(7) . . ?
N2 Yb1 S2 89.87(7) . . ?
N1 Yb1 S2 142.21(7) . . ?
N3 Yb1 S1 141.57(7) . . ?
N4 Yb1 S1 87.11(8) . . ?
N2 Yb1 S1 89.27(8) . . ?
N1 Yb1 S1 76.74(7) . . ?
S2 Yb1 S1 65.47(4) . . ?
N3 Yb1 S3 76.17(7) . . ?
N4 Yb1 S3 92.19(8) . . ?
N2 Yb1 S3 89.77(8) . . ?
N1 Yb1 S3 65.43(7) . . ?
S2 Yb1 S3 152.35(3) . . ?
S1 Yb1 S3 142.17(4) . . ?
C1 S1 Yb1 115.85(11) . . ?
C2 C1 C6 115.1(3) . . ?
C2 C1 S1 122.5(3) . . ?
C6 C1 S1 122.3(3) . . ?
F1 C2 C3 117.1(3) . . ?
F1 C2 C1 119.7(3) . . ?
C3 C2 C1 123.1(4) . . ?
F2 C3 C4 119.6(3) . . ?
F2 C3 C2 120.4(4) . . ?
C4 C3 C2 120.0(3) . . ?
F3 C4 C3 121.2(4) . . ?
F3 C4 C5 119.6(4) . . ?
C3 C4 C5 119.1(3) . . ?
F4 C5 C4 119.4(3) . . ?
F4 C5 C6 121.0(3) . . ?
C4 C5 C6 119.6(3) . . ?
F5 C6 C5 116.9(3) . . ?
F5 C6 C1 120.1(3) . . ?
C5 C6 C1 123.0(3) . . ?
C7 S2 Yb1 116.10(11) . . ?
C8 C7 C12 114.9(3) . . ?
C8 C7 S2 122.5(3) . . ?
C12 C7 S2 122.7(3) . . ?
F6 C8 C9 117.6(3) . . ?
F6 C8 C7 119.5(3) . . ?
C9 C8 C7 122.8(3) . . ?
F7 C9 C10 120.2(3) . . ?
F7 C9 C8 119.5(4) . . ?
C10 C9 C8 120.3(3) . . ?
F8 C10 C9 121.0(3) . . ?
F8 C10 C11 119.7(4) . . ?
C9 C10 C11 119.2(3) . . ?
F9 C11 C10 119.8(3) . . ?
F9 C11 C12 120.3(3) . . ?
C10 C11 C12 120.0(3) . . ?
F10 C12 C11 117.4(3) . . ?
F10 C12 C7 119.7(3) . . ?
C11 C12 C7 122.8(3) . . ?
C13 S3 Yb1 117.46(11) . . ?
C14 C13 C18 114.3(3) . . ?
C14 C13 S3 123.2(3) . . ?
C18 C13 S3 122.5(2) . . ?
F11 C14 C15 117.3(3) . . ?
F11 C14 C13 120.0(3) . . ?
C15 C14 C13 122.6(3) . . ?
F12 C15 C16 119.7(3) . . ?
F12 C15 C14 119.7(3) . . ?
C16 C15 C14 120.5(3) . . ?
F13 C16 C15 120.4(3) . . ?
F13 C16 C17 120.2(3) . . ?
C15 C16 C17 119.3(3) . . ?
F14 C17 C16 120.0(3) . . ?
F14 C17 C18 120.9(3) . . ?
C16 C17 C18 119.1(3) . . ?
F15 C18 C17 116.7(3) . . ?
F15 C18 C13 119.3(3) . . ?
C17 C18 C13 124.0(3) . . ?
C23 N1 C19 116.7(3) . . ?
C23 N1 Yb1 121.6(2) . . ?
C19 N1 Yb1 121.7(2) . . ?
N1 C19 C20 123.6(4) . . ?
C21 C20 C19 118.4(4) . . ?
C22 C21 C20 118.9(4) . . ?
C21 C22 C23 118.7(4) . . ?
N1 C23 C22 123.7(4) . . ?
C28 N2 C24 116.9(3) . . ?
C28 N2 Yb1 124.7(2) . . ?
C24 N2 Yb1 118.4(2) . . ?
N2 C24 C25 122.6(4) . . ?
C24 C25 C26 119.6(4) . . ?
C27 C26 C25 118.1(3) . . ?
C26 C27 C28 120.1(4) . . ?
N2 C28 C27 122.6(3) . . ?
C33 N3 C29 116.9(3) . . ?
C33 N3 Yb1 123.0(2) . . ?
C29 N3 Yb1 120.1(2) . . ?
N3 C29 C30 123.3(3) . . ?
C31 C30 C29 118.7(3) . . ?
C30 C31 C32 119.0(3) . . ?
C31 C32 C33 118.8(3) . . ?
N3 C33 C32 123.4(3) . . ?
C38 N4 C34 116.6(3) . . ?
C38 N4 Yb1 124.3(2) . . ?
C34 N4 Yb1 119.0(2) . . ?
N4 C34 C35 122.8(3) . . ?
C36 C35 C34 119.1(3) . . ?
C35 C36 C37 119.3(3) . . ?
C38 C37 C36 118.8(4) . . ?
N4 C38 C37 123.3(3) . . ?
C39 N5 C43 115.8(4) . . ?
N5 C39 C40 124.0(4) . . ?
C41 C40 C39 119.3(4) . . ?
C40 C41 C42 118.0(4) . . ?
C43 C42 C41 119.5(4) . . ?
N5 C43 C42 123.4(4) . . ?
C44A O1A C47A 106.5(4) . . ?
O1A C44A C45A 109.5(6) . . ?
C46A C45A C44A 103.0(7) . . ?
C47A C46A C45A 106.6(7) . . ?
O1A C47A C46A 108.9(6) . . ?
C45B C46B C47B 106.9(9) . . ?

loop_
_geom_bond_atom_site_label_1
_geom_bond_atom_site_label_2
_geom_bond_distance
_geom_bond_site_symmetry_2
_geom_bond_publ_flag
Yb1 N3 2.424(3) . ?
Yb1 N4 2.437(3) . ?
Yb1 N2 2.457(3) . ?
Yb1 N1 2.466(3) . ?
Yb1 S2 2.7523(13) . ?
Yb1 S1 2.7601(18) . ?
Yb1 S3 2.7634(16) . ?
S1 C1 1.750(3) . ?
C1 C2 1.381(5) . ?
C1 C6 1.383(5) . ?
C2 F1 1.343(4) . ?
C2 C3 1.372(5) . ?
C3 F2 1.344(4) . ?
C3 C4 1.368(6) . ?
C4 F3 1.342(4) . ?
C4 C5 1.373(5) . ?
C5 F4 1.342(4) . ?
C5 C6 1.381(5) . ?
C6 F5 1.345(4) . ?
S2 C7 1.747(3) . ?
C7 C8 1.388(5) . ?
C7 C12 1.391(5) . ?
C8 F6 1.345(4) . ?
C8 C9 1.375(5) . ?
C9 F7 1.349(4) . ?
C9 C10 1.362(5) . ?
C10 F8 1.347(4) . ?
C10 C11 1.369(5) . ?
C11 F9 1.337(4) . ?
C11 C12 1.377(5) . ?
C12 F10 1.341(4) . ?
S3 C13 1.754(3) . ?
C13 C14 1.390(5) . ?
C13 C18 1.395(5) . ?
C14 F11 1.346(4) . ?
C14 C15 1.375(5) . ?
C15 F12 1.352(4) . ?
C15 C16 1.369(5) . ?
C16 F13 1.343(4) . ?
C16 C17 1.372(5) . ?
C17 F14 1.340(4) . ?
C17 C18 1.373(5) . ?
C18 F15 1.354(4) . ?
N1 C23 1.327(5) . ?
N1 C19 1.340(5) . ?
C19 C20 1.378(5) . ?
C20 C21 1.375(6) . ?
C21 C22 1.374(6) . ?
C22 C23 1.379(5) . ?
N2 C28 1.344(4) . ?
N2 C24 1.353(5) . ?
C24 C25 1.371(5) . ?
C25 C26 1.374(5) . ?
C26 C27 1.365(5) . ?
C27 C28 1.370(5) . ?
N3 C33 1.335(4) . ?
N3 C29 1.349(4) . ?
C29 C30 1.378(5) . ?
C30 C31 1.376(5) . ?
C31 C32 1.379(5) . ?
C32 C33 1.380(5) . ?
N4 C38 1.350(4) . ?
N4 C34 1.354(4) . ?
C34 C35 1.376(5) . ?
C35 C36 1.369(5) . ?
C36 C37 1.374(5) . ?
C37 C38 1.372(5) . ?
N5 C39 1.316(5) . ?
N5 C43 1.325(5) . ?
C39 C40 1.361(6) . ?
C40 C41 1.340(6) . ?
C41 C42 1.358(6) . ?
C42 C43 1.354(6) . ?
O1A C44A 1.422(5) . ?
O1A C47A 1.433(9) . ?
C44A C45A 1.498(11) . ?
C45A C46A 1.459(12) . ?
C46A C47A 1.459(7) . ?
C45B C46B 1.444(13) . ?
C46B C47B 1.454(8) . ?

loop_
_geom_torsion_atom_site_label_1
_geom_torsion_atom_site_label_2
_geom_torsion_atom_site_label_3
_geom_torsion_atom_site_label_4
_geom_torsion
_geom_torsion_site_symmetry_1
_geom_torsion_site_symmetry_2
_geom_torsion_site_symmetry_3
_geom_torsion_site_symmetry_4
_geom_torsion_publ_flag
N3 Yb1 S1 C1 -168.07(16) . . . . ?
N4 Yb1 S1 C1 -83.08(15) . . . . ?
N2 Yb1 S1 C1 95.47(15) . . . . ?
N1 Yb1 S1 C1 6.30(15) . . . . ?
S2 Yb1 S1 C1 -174.34(14) . . . . ?
S3 Yb1 S1 C1 6.78(14) . . . . ?
Yb1 S1 C1 C2 -88.4(3) . . . . ?
Yb1 S1 C1 C6 93.7(3) . . . . ?
C6 C1 C2 F1 180.0(3) . . . . ?
S1 C1 C2 F1 1.9(5) . . . . ?
C6 C1 C2 C3 -0.4(6) . . . . ?
S1 C1 C2 C3 -178.5(3) . . . . ?
F1 C2 C3 F2 0.4(6) . . . . ?
C1 C2 C3 F2 -179.3(4) . . . . ?
F1 C2 C3 C4 -179.5(4) . . . . ?
C1 C2 C3 C4 0.8(7) . . . . ?
F2 C3 C4 F3 1.0(7) . . . . ?
C2 C3 C4 F3 -179.1(4) . . . . ?
F2 C3 C4 C5 179.4(4) . . . . ?
C2 C3 C4 C5 -0.7(6) . . . . ?
F3 C4 C5 F4 0.1(6) . . . . ?
C3 C4 C5 F4 -178.4(4) . . . . ?
F3 C4 C5 C6 178.7(3) . . . . ?
C3 C4 C5 C6 0.2(6) . . . . ?
F4 C5 C6 F5 0.8(5) . . . . ?
C4 C5 C6 F5 -177.7(3) . . . . ?
F4 C5 C6 C1 178.8(3) . . . . ?
C4 C5 C6 C1 0.2(6) . . . . ?
C2 C1 C6 F5 177.8(3) . . . . ?
S1 C1 C6 F5 -4.1(5) . . . . ?
C2 C1 C6 C5 -0.1(5) . . . . ?
S1 C1 C6 C5 178.0(3) . . . . ?
N3 Yb1 S2 C7 0.81(14) . . . . ?
N4 Yb1 S2 C7 89.95(15) . . . . ?
N2 Yb1 S2 C7 -93.93(15) . . . . ?
N1 Yb1 S2 C7 177.82(16) . . . . ?
S1 Yb1 S2 C7 176.81(13) . . . . ?
S3 Yb1 S2 C7 -4.67(15) . . . . ?
Yb1 S2 C7 C8 -98.6(3) . . . . ?
Yb1 S2 C7 C12 82.7(3) . . . . ?
C12 C7 C8 F6 -177.9(3) . . . . ?
S2 C7 C8 F6 3.4(5) . . . . ?
C12 C7 C8 C9 -0.9(5) . . . . ?
S2 C7 C8 C9 -179.6(3) . . . . ?
F6 C8 C9 F7 -0.7(5) . . . . ?
C7 C8 C9 F7 -177.8(3) . . . . ?
F6 C8 C9 C10 178.3(3) . . . . ?
C7 C8 C9 C10 1.2(6) . . . . ?
F7 C9 C10 F8 -0.3(6) . . . . ?
C8 C9 C10 F8 -179.4(3) . . . . ?
F7 C9 C10 C11 178.5(3) . . . . ?
C8 C9 C10 C11 -0.5(6) . . . . ?
F8 C10 C11 F9 -0.7(5) . . . . ?
C9 C10 C11 F9 -179.5(3) . . . . ?
F8 C10 C11 C12 178.4(3) . . . . ?
C9 C10 C11 C12 -0.5(5) . . . . ?
F9 C11 C12 F10 0.0(5) . . . . ?
C10 C11 C12 F10 -179.0(3) . . . . ?
F9 C11 C12 C7 179.9(3) . . . . ?
C10 C11 C12 C7 0.9(5) . . . . ?
C8 C7 C12 F10 179.7(3) . . . . ?
S2 C7 C12 F10 -1.5(4) . . . . ?
C8 C7 C12 C11 -0.2(5) . . . . ?
S2 C7 C12 C11 178.6(3) . . . . ?
N3 Yb1 S3 C13 -4.40(14) . . . . ?
N4 Yb1 S3 C13 -92.99(14) . . . . ?
N2 Yb1 S3 C13 90.38(15) . . . . ?
N1 Yb1 S3 C13 179.41(15) . . . . ?
S2 Yb1 S3 C13 1.09(15) . . . . ?
S1 Yb1 S3 C13 178.90(12) . . . . ?
Yb1 S3 C13 C14 80.2(3) . . . . ?
Yb1 S3 C13 C18 -102.1(3) . . . . ?
C18 C13 C14 F11 -179.8(3) . . . . ?
S3 C13 C14 F11 -1.9(4) . . . . ?
C18 C13 C14 C15 1.8(5) . . . . ?
S3 C13 C14 C15 179.6(3) . . . . ?
F11 C14 C15 F12 0.3(5) . . . . ?
C13 C14 C15 F12 178.8(3) . . . . ?
F11 C14 C15 C16 -179.3(3) . . . . ?
C13 C14 C15 C16 -0.8(5) . . . . ?
F12 C15 C16 F13 1.5(5) . . . . ?
C14 C15 C16 F13 -178.9(3) . . . . ?
F12 C15 C16 C17 179.9(3) . . . . ?
C14 C15 C16 C17 -0.5(5) . . . . ?
F13 C16 C17 F14 -0.3(5) . . . . ?
C15 C16 C17 F14 -178.7(3) . . . . ?
F13 C16 C17 C18 179.1(3) . . . . ?
C15 C16 C17 C18 0.7(5) . . . . ?
F14 C17 C18 F15 0.1(5) . . . . ?
C16 C17 C18 F15 -179.2(3) . . . . ?
F14 C17 C18 C13 179.8(3) . . . . ?
C16 C17 C18 C13 0.4(5) . . . . ?
C14 C13 C18 F15 178.0(3) . . . . ?
S3 C13 C18 F15 0.2(4) . . . . ?
C14 C13 C18 C17 -1.6(5) . . . . ?
S3 C13 C18 C17 -179.5(3) . . . . ?
N3 Yb1 N1 C23 -88.9(3) . . . . ?
N4 Yb1 N1 C23 -176.0(3) . . . . ?
N2 Yb1 N1 C23 7.2(3) . . . . ?
S2 Yb1 N1 C23 95.7(3) . . . . ?
S1 Yb1 N1 C23 96.7(3) . . . . ?
S3 Yb1 N1 C23 -83.0(3) . . . . ?
N3 Yb1 N1 C19 89.0(3) . . . . ?
N4 Yb1 N1 C19 2.0(3) . . . . ?
N2 Yb1 N1 C19 -174.8(3) . . . . ?
S2 Yb1 N1 C19 -86.3(3) . . . . ?
S1 Yb1 N1 C19 -85.3(2) . . . . ?
S3 Yb1 N1 C19 95.0(3) . . . . ?
C23 N1 C19 C20 0.6(5) . . . . ?
Yb1 N1 C19 C20 -177.5(3) . . . . ?
N1 C19 C20 C21 -0.2(6) . . . . ?
C19 C20 C21 C22 0.0(6) . . . . ?
C20 C21 C22 C23 -0.2(7) . . . . ?
C19 N1 C23 C22 -0.8(6) . . . . ?
Yb1 N1 C23 C22 177.3(3) . . . . ?
C21 C22 C23 N1 0.6(7) . . . . ?
N3 Yb1 N2 C28 67.0(3) . . . . ?
N4 Yb1 N2 C28 -129.3(12) . . . . ?
N1 Yb1 N2 C28 -74.5(3) . . . . ?
S2 Yb1 N2 C28 143.2(3) . . . . ?
S1 Yb1 N2 C28 -151.3(3) . . . . ?
S3 Yb1 N2 C28 -9.1(3) . . . . ?
N3 Yb1 N2 C24 -115.1(3) . . . . ?
N4 Yb1 N2 C24 48.5(13) . . . . ?
N1 Yb1 N2 C24 103.3(3) . . . . ?
S2 Yb1 N2 C24 -38.9(3) . . . . ?
S1 Yb1 N2 C24 26.6(3) . . . . ?
S3 Yb1 N2 C24 168.8(3) . . . . ?
C28 N2 C24 C25 0.4(6) . . . . ?
Yb1 N2 C24 C25 -177.7(3) . . . . ?
N2 C24 C25 C26 -0.3(7) . . . . ?
C24 C25 C26 C27 0.0(6) . . . . ?
C25 C26 C27 C28 0.3(6) . . . . ?
C24 N2 C28 C27 -0.1(5) . . . . ?
Yb1 N2 C28 C27 177.9(3) . . . . ?
C26 C27 C28 N2 -0.3(6) . . . . ?
N4 Yb1 N3 C33 -9.3(2) . . . . ?
N2 Yb1 N3 C33 169.6(2) . . . . ?
N1 Yb1 N3 C33 -96.2(3) . . . . ?
S2 Yb1 N3 C33 80.9(2) . . . . ?
S1 Yb1 N3 C33 75.0(3) . . . . ?
S3 Yb1 N3 C33 -101.7(2) . . . . ?
N4 Yb1 N3 C29 170.5(2) . . . . ?
N2 Yb1 N3 C29 -10.6(2) . . . . ?
N1 Yb1 N3 C29 83.6(3) . . . . ?
S2 Yb1 N3 C29 -99.3(2) . . . . ?
S1 Yb1 N3 C29 -105.2(2) . . . . ?
S3 Yb1 N3 C29 78.1(2) . . . . ?
C33 N3 C29 C30 0.7(5) . . . . ?
Yb1 N3 C29 C30 -179.1(2) . . . . ?
N3 C29 C30 C31 0.0(5) . . . . ?
C29 C30 C31 C32 -0.6(5) . . . . ?
C30 C31 C32 C33 0.5(5) . . . . ?
C29 N3 C33 C32 -0.8(5) . . . . ?
Yb1 N3 C33 C32 179.0(3) . . . . ?
C31 C32 C33 N3 0.2(5) . . . . ?
N3 Yb1 N4 C38 -74.9(3) . . . . ?
N2 Yb1 N4 C38 121.4(12) . . . . ?
N1 Yb1 N4 C38 66.6(3) . . . . ?
S2 Yb1 N4 C38 -151.2(2) . . . . ?
S1 Yb1 N4 C38 143.3(2) . . . . ?
S3 Yb1 N4 C38 1.2(2) . . . . ?
N3 Yb1 N4 C34 108.0(2) . . . . ?
N2 Yb1 N4 C34 -55.7(13) . . . . ?
N1 Yb1 N4 C34 -110.5(2) . . . . ?
S2 Yb1 N4 C34 31.7(2) . . . . ?
S1 Yb1 N4 C34 -33.8(2) . . . . ?
S3 Yb1 N4 C34 -175.9(2) . . . . ?
C38 N4 C34 C35 -1.3(5) . . . . ?
Yb1 N4 C34 C35 176.0(3) . . . . ?
N4 C34 C35 C36 1.6(5) . . . . ?
C34 C35 C36 C37 -0.6(5) . . . . ?
C35 C36 C37 C38 -0.6(5) . . . . ?
C34 N4 C38 C37 -0.1(5) . . . . ?
Yb1 N4 C38 C37 -177.2(2) . . . . ?
C36 C37 C38 N4 1.0(5) . . . . ?
C43 N5 C39 C40 1.0(6) . . . . ?
N5 C39 C40 C41 -1.6(7) . . . . ?
C39 C40 C41 C42 2.5(7) . . . . ?
C40 C41 C42 C43 -2.9(7) . . . . ?
C39 N5 C43 C42 -1.5(7) . . . . ?
C41 C42 C43 N5 2.5(7) . . . . ?
C47A O1A C44A C45A 9.7(10) . . . . ?
O1A C44A C45A C46A -20.6(12) . . . . ?
C44A C45A C46A C47A 23.2(13) . . . . ?
C44A O1A C47A C46A 5.4(10) . . . . ?
C45A C46A C47A O1A -18.7(13) . . . . ?
